data_2241612
loop_
_publ_author_name
'Majeed, Maitham H.'
'Wendt, Ola F.'

_publ_section_title
;
 Synthesis and crystal structure of
 <i>trans</i>-dichlorido[3-methyl-1-(4-vinylbenzyl)-1<i>H</i>-imidazol-3-ium-2-yl-\k<i>C</i>^2^](4-phenylpyridine-\k<i>N</i>)palladium(II)
;
_journal_issue 4
_journal_name_full 'Acta Crystallographica Section E'
_journal_page_first 534
_journal_page_last 537
_journal_paper_doi 10.1107/S2056989016004394
_journal_volume 72
_journal_year 2016
_chemical_formula_iupac '[Pd Cl2 (C11 H9 N) (C13 H14 N2)]'
_chemical_formula_moiety 'C24 H23 Cl2 N3 Pd'
_chemical_formula_sum 'C24 H23 Cl2 N3 Pd'
_chemical_formula_weight 530.75
_chemical_name_systematic
<i>trans</i>-Dichlorido[3-methyl-1-(4-vinylbenzyl)-1<i>H</i>-imidazol-3-ium-2-yl-\k<i>C</i>^2^](4-phenylpyridine-\k<i>N</i>)palladium(II)
_space_group_crystal_system triclinic
_space_group_IT_number 2
_space_group_name_Hall '-P 1'
_space_group_name_H-M_alt 'P -1'
_symmetry_space_group_name_Hall '-P 1'
_symmetry_space_group_name_H-M 'P -1'
_atom_sites_solution_hydrogens geom
_atom_sites_solution_primary iterative
_cell_angle_alpha 95.692(3)
_cell_angle_beta 97.267(3)
_cell_angle_gamma 103.574(3)
_cell_formula_units_Z 2
_cell_length_a 7.8768(3)
_cell_length_b 12.2939(5)
_cell_length_c 12.6120(4)
_cell_measurement_reflns_used 11991
_cell_measurement_temperature 183.05(10)
_cell_measurement_theta_max 32.8275
_cell_measurement_theta_min 2.5270
_cell_volume 1167.09(8)
_computing_cell_refinement
;
CrysAlis PRO (Agilent, 2012)
;
_computing_data_collection
;
CrysAlis PRO (Agilent, 2012)
;
_computing_data_reduction
;
CrysAlis PRO (Agilent, 2012)
;
_computing_molecular_graphics
;
<i>OLEX2</i> (Dolomanov <i>et al.</i>,  2009)
;
_computing_publication_material
;
<i>OLEX2</i> (Dolomanov <i>et al.</i>,  2009)
;
_computing_structure_refinement
;
SHELXL2013 (Sheldrick, 2015)
;
_computing_structure_solution
;
<i>SUPERFLIP</i> (Palatinus & Chapuis, 2007)
;
_diffrn_ambient_temperature 183.05(10)
_diffrn_detector_area_resol_mean 10.4498
_diffrn_measured_fraction_theta_full 0.999
_diffrn_measured_fraction_theta_max 1.000
_diffrn_measurement_device_type 'Agilent Xcalibur Ruby'
_diffrn_measurement_method '\w scans'
_diffrn_radiation_monochromator graphite
_diffrn_radiation_type MoK\a
_diffrn_radiation_wavelength 0.71073
_diffrn_reflns_av_R_equivalents 0.0369
_diffrn_reflns_limit_h_max 11
_diffrn_reflns_limit_h_min -11
_diffrn_reflns_limit_k_max 17
_diffrn_reflns_limit_k_min -17
_diffrn_reflns_limit_l_max 18
_diffrn_reflns_limit_l_min -18
_diffrn_reflns_number 28730
_diffrn_reflns_theta_full 26.000
_diffrn_reflns_theta_max 30.508
_diffrn_reflns_theta_min 2.532
_diffrn_standards_number 0
_exptl_absorpt_coefficient_mu 1.039
_exptl_absorpt_correction_T_max 0.916
_exptl_absorpt_correction_T_min 0.727
_exptl_absorpt_correction_type analytical
_exptl_absorpt_process_details
;
(CrysAlis PRO; Agilent, 2012)
;
_exptl_crystal_colour 'clear light yellow'
_exptl_crystal_density_diffrn 1.510
_exptl_crystal_description plate
_exptl_crystal_F_000 536
_exptl_crystal_size_max 0.39
_exptl_crystal_size_mid 0.27
_exptl_crystal_size_min 0.1
_refine_diff_density_max 0.451
_refine_diff_density_min -0.415
_refine_ls_extinction_method none
_refine_ls_goodness_of_fit_ref 1.043
_refine_ls_hydrogen_treatment constr
_refine_ls_matrix_type full
_refine_ls_number_parameters 272
_refine_ls_number_reflns 7116
_refine_ls_number_restraints 0
_refine_ls_restrained_S_all 1.043
_refine_ls_R_factor_all 0.0345
_refine_ls_R_factor_gt 0.0269
_refine_ls_shift/su_max 0.001
_refine_ls_shift/su_mean 0.000
_refine_ls_structure_factor_coef Fsqd
_refine_ls_weighting_details 'w=1/[\s^2^(Fo^2^)+(0.0295P)^2^+0.2776P] where P=(Fo^2^+2Fc^2^)/3'
_refine_ls_weighting_scheme calc
_refine_ls_wR_factor_gt 0.0629
_refine_ls_wR_factor_ref 0.0675
_reflns_number_gt 6179
_reflns_number_total 7116
_reflns_threshold_expression 'I > 2\s(I)'
_cod_data_source_file is5447sup1.cif
_cod_data_source_block I
_cod_database_code 2241612
_shelx_space_group_comment
;
The symmetry employed for this shelxl refinement is uniquely defined
by the following loop, which should always be used as a source of
symmetry information in preference to the above space-group names.
They are only intended as comments.
;

loop_
_space_group_symop_operation_xyz
'x, y, z'
'-x, -y, -z'

loop_
_atom_site_type_symbol
_atom_site_label
_atom_site_fract_x
_atom_site_fract_y
_atom_site_fract_z
_atom_site_U_iso_or_equiv
_atom_site_adp_type
_atom_site_calc_flag
_atom_site_occupancy
Pd Pd1 0.07483(2) 0.20492(2) 0.94817(2) 0.02792(4) Uani d 1
Cl Cl1 0.25183(7) 0.15753(5) 1.08527(4) 0.05106(13) Uani d 1
Cl Cl2 -0.11307(6) 0.25396(4) 0.81746(3) 0.03823(10) Uani d 1
N N3 0.17729(19) 0.11549(12) 0.83251(11) 0.0321(3) Uani d 1
N N2 0.0464(2) 0.39712(13) 1.10216(12) 0.0370(3) Uani d 1
N N1 -0.17080(19) 0.25232(13) 1.09351(11) 0.0334(3) Uani d 1
C C5 0.2103(3) 0.47133(16) 1.08373(16) 0.0429(4) Uani d 1
H H5A 0.1881 0.5452 1.0705 0.051 Uiso calc 1
H H5B 0.2460 0.4386 1.0177 0.051 Uiso calc 1
C C24 0.3205(2) -0.12292(16) 0.51023(13) 0.0363(4) Uani d 1
H H24 0.2130 -0.1060 0.4829 0.044 Uiso calc 1
C C15 0.4285(2) 0.07047(14) 0.76901(13) 0.0309(3) Uani d 1
H H15 0.5536 0.0852 0.7759 0.037 Uiso calc 1
C C8 0.4998(3) 0.45500(17) 1.34428(16) 0.0457(5) Uani d 1
H H8 0.4936 0.4133 1.4038 0.055 Uiso calc 1
C C19 0.4004(2) -0.08203(14) 0.61662(13) 0.0305(3) Uani d 1
C C3 -0.0648(3) 0.42689(18) 1.17048(17) 0.0487(5) Uani d 1
H H3 -0.0477 0.4979 1.2132 0.058 Uiso calc 1
C C20 0.5571(2) -0.10877(15) 0.65431(14) 0.0353(4) Uani d 1
H H20 0.6125 -0.0824 0.7267 0.042 Uiso calc 1
C C21 0.6333(3) -0.17316(16) 0.58797(16) 0.0424(4) Uani d 1
H H21 0.7408 -0.1905 0.6147 0.051 Uiso calc 1
C C12 0.7988(3) 0.56108(19) 1.43218(19) 0.0500(5) Uani d 1
H H12 0.7857 0.5128 1.4866 0.060 Uiso calc 1
C C17 0.1405(2) -0.02490(17) 0.68094(15) 0.0405(4) Uani d 1
H H17 0.0623 -0.0784 0.6261 0.049 Uiso calc 1
C C23 0.3973(3) -0.18787(16) 0.44476(14) 0.0419(4) Uani d 1
H H23 0.3415 -0.2158 0.3727 0.050 Uiso calc 1
C C2 -0.2001(3) 0.33722(19) 1.16486(16) 0.0464(5) Uani d 1
H H2 -0.2982 0.3322 1.2025 0.056 Uiso calc 1
C C14 0.3524(2) 0.13006(14) 0.83849(13) 0.0313(3) Uani d 1
H H14 0.4277 0.1845 0.8938 0.038 Uiso calc 1
C C4 -0.0199(2) 0.28953(14) 1.05559(12) 0.0293(3) Uani d 1
C C16 0.3223(2) -0.01184(14) 0.68806(13) 0.0307(3) Uani d 1
C C9 0.6520(2) 0.53798(15) 1.34155(15) 0.0381(4) Uani d 1
C C18 0.0733(2) 0.03931(17) 0.75286(15) 0.0414(4) Uani d 1
H H18 -0.0511 0.0293 0.7458 0.050 Uiso calc 1
C C10 0.6572(3) 0.59587(16) 1.25243(18) 0.0442(5) Uani d 1
H H10 0.7605 0.6522 1.2475 0.053 Uiso calc 1
C C13 0.9444(3) 0.6404(2) 1.4456(2) 0.0688(7) Uani d 1
H H13A 0.9643 0.6910 1.3936 0.083 Uiso calc 1
H H13B 1.0309 0.6478 1.5074 0.083 Uiso calc 1
C C7 0.3571(3) 0.43155(17) 1.26257(16) 0.0458(5) Uani d 1
H H7 0.2548 0.3740 1.2666 0.055 Uiso calc 1
C C1 -0.2837(2) 0.13842(17) 1.06416(16) 0.0420(4) Uani d 1
H H1A -0.2245 0.0847 1.0957 0.050 Uiso calc 1
H H1B -0.3069 0.1198 0.9855 0.050 Uiso calc 1
H H1C -0.3958 0.1340 1.0916 0.050 Uiso calc 1
C C11 0.5146(3) 0.57258(16) 1.17113(17) 0.0420(4) Uani d 1
H H11 0.5212 0.6133 1.1110 0.050 Uiso calc 1
C C6 0.3612(2) 0.49074(14) 1.17516(15) 0.0364(4) Uani d 1
C C22 0.5534(3) -0.21261(16) 0.48248(16) 0.0445(5) Uani d 1
H H22 0.6062 -0.2564 0.4366 0.053 Uiso calc 1

loop_
_atom_site_aniso_label
_atom_site_aniso_U_11
_atom_site_aniso_U_22
_atom_site_aniso_U_33
_atom_site_aniso_U_12
_atom_site_aniso_U_13
_atom_site_aniso_U_23
Pd1 0.02640(7) 0.03243(7) 0.02598(7) 0.00963(5) 0.00443(4) 0.00293(5)
Cl1 0.0572(3) 0.0779(4) 0.0306(2) 0.0436(3) 0.0032(2) 0.0073(2)
Cl2 0.0344(2) 0.0448(2) 0.0344(2) 0.01076(18) -0.00241(16) 0.00783(17)
N3 0.0300(7) 0.0359(7) 0.0292(7) 0.0078(6) 0.0048(5) -0.0002(6)
N2 0.0376(8) 0.0355(8) 0.0384(8) 0.0100(6) 0.0104(6) 0.0001(6)
N1 0.0301(7) 0.0385(8) 0.0347(7) 0.0119(6) 0.0097(6) 0.0055(6)
C5 0.0469(11) 0.0357(9) 0.0435(10) 0.0038(8) 0.0093(8) 0.0057(8)
C24 0.0365(9) 0.0418(9) 0.0276(8) 0.0062(7) 0.0030(7) 0.0018(7)
C15 0.0274(8) 0.0335(8) 0.0288(7) 0.0026(6) 0.0052(6) 0.0003(6)
C8 0.0509(12) 0.0423(10) 0.0433(10) 0.0062(9) 0.0134(9) 0.0084(8)
C19 0.0313(8) 0.0314(8) 0.0265(7) 0.0036(6) 0.0063(6) 0.0014(6)
C3 0.0529(12) 0.0475(11) 0.0493(11) 0.0202(10) 0.0173(9) -0.0060(9)
C20 0.0399(9) 0.0368(9) 0.0283(8) 0.0094(7) 0.0039(7) 0.0027(7)
C21 0.0424(10) 0.0402(10) 0.0480(10) 0.0160(8) 0.0084(8) 0.0062(8)
C12 0.0462(11) 0.0481(11) 0.0577(12) 0.0158(9) 0.0108(10) 0.0030(10)
C17 0.0305(9) 0.0487(11) 0.0350(9) 0.0044(8) 0.0003(7) -0.0104(8)
C23 0.0528(12) 0.0415(10) 0.0270(8) 0.0041(9) 0.0086(8) -0.0019(7)
C2 0.0428(11) 0.0583(12) 0.0437(10) 0.0205(9) 0.0169(9) 0.0014(9)
C14 0.0297(8) 0.0329(8) 0.0283(7) 0.0041(6) 0.0032(6) 0.0002(6)
C4 0.0269(7) 0.0341(8) 0.0288(7) 0.0111(6) 0.0047(6) 0.0045(6)
C16 0.0307(8) 0.0336(8) 0.0260(7) 0.0048(6) 0.0051(6) 0.0020(6)
C9 0.0361(9) 0.0329(9) 0.0465(10) 0.0110(7) 0.0126(8) -0.0019(8)
C18 0.0271(8) 0.0521(11) 0.0400(9) 0.0069(8) 0.0025(7) -0.0067(8)
C10 0.0361(10) 0.0341(9) 0.0621(12) 0.0044(8) 0.0162(9) 0.0051(9)
C13 0.0519(14) 0.0694(16) 0.0778(17) 0.0064(12) -0.0015(13) 0.0109(14)
C7 0.0427(11) 0.0412(10) 0.0475(11) -0.0039(8) 0.0107(9) 0.0073(8)
C1 0.0322(9) 0.0443(10) 0.0498(11) 0.0056(8) 0.0108(8) 0.0115(8)
C11 0.0445(11) 0.0327(9) 0.0510(11) 0.0075(8) 0.0167(9) 0.0100(8)
C6 0.0396(9) 0.0281(8) 0.0423(9) 0.0085(7) 0.0133(8) 0.0000(7)
C22 0.0563(12) 0.0360(9) 0.0436(10) 0.0128(9) 0.0178(9) 0.0002(8)

loop_
_atom_type_symbol
_atom_type_description
_atom_type_scat_dispersion_real
_atom_type_scat_dispersion_imag
_atom_type_scat_source
C C 0.0033 0.0016 'International Tables Vol C Tables 4.2.6.8 and 6.1.1.4'
H H 0.0000 0.0000 'International Tables Vol C Tables 4.2.6.8 and 6.1.1.4'
Cl Cl 0.1484 0.1585 'International Tables Vol C Tables 4.2.6.8 and 6.1.1.4'
N N 0.0061 0.0033 'International Tables Vol C Tables 4.2.6.8 and 6.1.1.4'
Pd Pd -0.9988 1.0072 'International Tables Vol C Tables 4.2.6.8 and 6.1.1.4'

loop_
_exptl_crystal_face_index_h
_exptl_crystal_face_index_k
_exptl_crystal_face_index_l
_exptl_crystal_face_perp_dist
0 0 -1 0.0568
0 0 1 0.0448
-1 0 0 0.1685
1 0 0 0.1685
0 1 0 0.1224
0 -1 0 0.1354
-4 1 0 0.1633
0 -1 5 0.0269
1 -1 1 0.1610

loop_
_geom_angle_atom_site_label_1
_geom_angle_atom_site_label_2
_geom_angle_atom_site_label_3
_geom_angle
Cl1 Pd1 Cl2 176.789(17)
N3 Pd1 Cl1 91.21(4)
N3 Pd1 Cl2 91.74(4)
C4 Pd1 Cl1 89.00(5)
C4 Pd1 Cl2 88.05(5)
C4 Pd1 N3 179.52(6)
C14 N3 Pd1 120.15(10)
C14 N3 C18 117.38(15)
C18 N3 Pd1 122.42(12)
C3 N2 C5 124.98(16)
C4 N2 C5 125.18(15)
C4 N2 C3 109.84(16)
C2 N1 C1 126.16(16)
C4 N1 C2 109.98(15)
C4 N1 C1 123.85(14)
N2 C5 H5A 108.7
N2 C5 H5B 108.7
N2 C5 C6 114.40(16)
H5A C5 H5B 107.6
C6 C5 H5A 108.7
C6 C5 H5B 108.7
C19 C24 H24 119.9
C23 C24 H24 119.9
C23 C24 C19 120.21(18)
C14 C15 H15 120.0
C14 C15 C16 119.97(15)
C16 C15 H15 120.0
C9 C8 H8 119.2
C7 C8 H8 119.2
C7 C8 C9 121.6(2)
C24 C19 C16 121.42(16)
C20 C19 C24 118.45(16)
C20 C19 C16 120.13(14)
N2 C3 H3 126.5
C2 C3 N2 106.98(17)
C2 C3 H3 126.5
C19 C20 H20 119.6
C21 C20 C19 120.86(16)
C21 C20 H20 119.6
C20 C21 H21 119.9
C20 C21 C22 120.15(19)
C22 C21 H21 119.9
C9 C12 H12 116.5
C13 C12 H12 116.5
C13 C12 C9 126.9(2)
C16 C17 H17 119.8
C18 C17 H17 119.8
C18 C17 C16 120.49(15)
C24 C23 H23 119.6
C22 C23 C24 120.84(17)
C22 C23 H23 119.6
N1 C2 H2 126.5
C3 C2 N1 107.06(17)
C3 C2 H2 126.5
N3 C14 C15 123.39(14)
N3 C14 H14 118.3
C15 C14 H14 118.3
N2 C4 Pd1 127.87(12)
N1 C4 Pd1 125.92(12)
N1 C4 N2 106.14(14)
C15 C16 C19 121.06(15)
C17 C16 C15 116.29(15)
C17 C16 C19 122.64(14)
C8 C9 C12 119.2(2)
C8 C9 C10 117.57(19)
C10 C9 C12 123.22(18)
N3 C18 C17 122.41(17)
N3 C18 H18 118.8
C17 C18 H18 118.8
C9 C10 H10 119.6
C11 C10 C9 120.80(18)
C11 C10 H10 119.6
C12 C13 H13A 120.0
C12 C13 H13B 120.0
H13A C13 H13B 120.0
C8 C7 H7 119.6
C6 C7 C8 120.78(18)
C6 C7 H7 119.6
N1 C1 H1A 109.5
N1 C1 H1B 109.5
N1 C1 H1C 109.5
H1A C1 H1B 109.5
H1A C1 H1C 109.5
H1B C1 H1C 109.5
C10 C11 H11 119.3
C10 C11 C6 121.41(19)
C6 C11 H11 119.3
C7 C6 C5 123.98(17)
C7 C6 C11 117.86(19)
C11 C6 C5 118.16(18)
C21 C22 H22 120.3
C23 C22 C21 119.49(18)
C23 C22 H22 120.3

loop_
_geom_bond_atom_site_label_1
_geom_bond_atom_site_label_2
_geom_bond_distance
Pd1 Cl1 2.2901(5)
Pd1 Cl2 2.2957(4)
Pd1 N3 2.0938(14)
Pd1 C4 1.9532(16)
N3 C14 1.340(2)
N3 C18 1.342(2)
N2 C5 1.456(2)
N2 C3 1.387(2)
N2 C4 1.346(2)
N1 C2 1.390(2)
N1 C4 1.335(2)
N1 C1 1.455(2)
C5 H5A 0.9900
C5 H5B 0.9900
C5 C6 1.505(3)
C24 H24 0.9500
C24 C19 1.398(2)
C24 C23 1.381(3)
C15 H15 0.9500
C15 C14 1.370(2)
C15 C16 1.396(2)
C8 H8 0.9500
C8 C9 1.386(3)
C8 C7 1.380(3)
C19 C20 1.389(3)
C19 C16 1.473(2)
C3 H3 0.9500
C3 C2 1.330(3)
C20 H20 0.9500
C20 C21 1.381(3)
C21 H21 0.9500
C21 C22 1.385(3)
C12 H12 0.9500
C12 C9 1.474(3)
C12 C13 1.299(3)
C17 H17 0.9500
C17 C16 1.393(2)
C17 C18 1.379(3)
C23 H23 0.9500
C23 C22 1.374(3)
C2 H2 0.9500
C14 H14 0.9500
C9 C10 1.389(3)
C18 H18 0.9500
C10 H10 0.9500
C10 C11 1.377(3)
C13 H13A 0.9500
C13 H13B 0.9500
C7 H7 0.9500
C7 C6 1.379(3)
C1 H1A 0.9800
C1 H1B 0.9800
C1 H1C 0.9800
C11 H11 0.9500
C11 C6 1.389(3)
C22 H22 0.9500

loop_
_geom_hbond_atom_site_label_D
_geom_hbond_atom_site_label_H
_geom_hbond_atom_site_label_A
_geom_hbond_site_symmetry_A
_geom_hbond_distance_DH
_geom_hbond_distance_HA
_geom_hbond_distance_DA
_geom_hbond_angle_DHA
_geom_hbond_publ_flag
C20 H20 Cl1 2_657 0.95 2.81 3.6021(18) 142 y
C23 H23 Cl2 2_556 0.95 2.74 3.6537(19) 162 y

loop_
_geom_torsion_atom_site_label_1
_geom_torsion_atom_site_label_2
_geom_torsion_atom_site_label_3
_geom_torsion_atom_site_label_4
_geom_torsion
Pd1 N3 C14 C15 176.64(14)
Pd1 N3 C18 C17 -175.65(16)
N2 C5 C6 C7 9.5(3)
N2 C5 C6 C11 -171.03(16)
N2 C3 C2 N1 0.4(2)
C5 N2 C3 C2 179.58(19)
C5 N2 C4 Pd1 -2.7(3)
C5 N2 C4 N1 -179.71(17)
C24 C19 C20 C21 0.7(3)
C24 C19 C16 C15 -149.10(17)
C24 C19 C16 C17 32.4(3)
C24 C23 C22 C21 0.9(3)
C8 C9 C10 C11 1.2(3)
C8 C7 C6 C5 -179.13(19)
C8 C7 C6 C11 1.4(3)
C19 C24 C23 C22 -0.5(3)
C19 C20 C21 C22 -0.3(3)
C3 N2 C5 C6 74.5(3)
C3 N2 C4 Pd1 177.26(14)
C3 N2 C4 N1 0.3(2)
C20 C19 C16 C15 30.7(2)
C20 C19 C16 C17 -147.77(19)
C20 C21 C22 C23 -0.5(3)
C12 C9 C10 C11 -178.52(18)
C23 C24 C19 C20 -0.3(3)
C23 C24 C19 C16 179.52(16)
C2 N1 C4 Pd1 -177.10(14)
C2 N1 C4 N2 -0.1(2)
C14 N3 C18 C17 1.9(3)
C14 C15 C16 C19 -176.13(16)
C14 C15 C16 C17 2.4(3)
C4 N2 C5 C6 -105.5(2)
C4 N2 C3 C2 -0.4(2)
C4 N1 C2 C3 -0.2(2)
C16 C15 C14 N3 -1.3(3)
C16 C19 C20 C21 -179.11(16)
C16 C17 C18 N3 -0.6(3)
C9 C8 C7 C6 -0.3(3)
C9 C10 C11 C6 -0.1(3)
C18 N3 C14 C15 -1.0(3)
C18 C17 C16 C15 -1.6(3)
C18 C17 C16 C19 176.99(19)
C10 C11 C6 C5 179.26(18)
C10 C11 C6 C7 -1.2(3)
C13 C12 C9 C8 -175.0(2)
C13 C12 C9 C10 4.7(3)
C7 C8 C9 C12 178.69(19)
C7 C8 C9 C10 -1.0(3)
C1 N1 C2 C3 178.86(19)
C1 N1 C4 Pd1 3.8(2)
C1 N1 C4 N2 -179.15(16)

_cod_database_fobs_code 2241612
